data_2206896
loop_
_publ_author_name
'Xu, Liang-Zhong'
'Yu, Guan-Ping'
'Si, Guo-Dong'
'Shang, Yu-Qing'
'Li, Wei-Hua'
'Hou, Bao-Rong'

_publ_section_title
4-(4-Chlorobenzylideneamino)-3-(1<i>H</i>-1,2,4-triazol-1-ylmethyl)-1<i>H</i>-1,2,4-triazole-5(4<i>H</i>)-thione
_journal_issue 10
_journal_name_full 'Acta Crystallographica Section E'
_journal_page_first o3408
_journal_page_last o3409
_journal_paper_doi 10.1107/S1600536805030059
_journal_volume 61
_journal_year 2005
_chemical_formula_moiety 'C12 H10 Cl N7 S'
_chemical_formula_sum 'C12 H10 Cl N7 S'
_chemical_formula_weight 319.78
_chemical_name_systematic
;
5-((1H-1,2,4-triazol-1-yl)methyl)-4-(4-chlorobenzylideneamino)-2H
-1,2,4-triazole-3(4H)-thione
;
_space_group_IT_number 14
_symmetry_cell_setting monoclinic
_symmetry_space_group_name_Hall '-P 2ybc'
_symmetry_space_group_name_H-M 'P 1 21/c 1'
_atom_sites_solution_hydrogens geom
_atom_sites_solution_primary direct
_atom_sites_solution_secondary difmap
_audit_creation_method SHELXL-97
_cell_angle_alpha 90.00
_cell_angle_beta 97.693(3)
_cell_angle_gamma 90.00
_cell_formula_units_Z 4
_cell_length_a 11.090(2)
_cell_length_b 7.4421(15)
_cell_length_c 17.734(4)
_cell_measurement_reflns_used 2083
_cell_measurement_temperature 294(2)
_cell_measurement_theta_max 25.20
_cell_measurement_theta_min 2.32
_cell_volume 1450.5(5)
_computing_cell_refinement SAINT
_computing_data_collection 'SMART (Bruker, 1998)'
_computing_data_reduction SAINT
_computing_molecular_graphics 'SHELXTL (Bruker, 1999)'
_computing_publication_material 'SHELXTL '
_computing_structure_refinement 'SHELXL97 (Sheldrick, 1997)'
_computing_structure_solution 'SHELXS97 (Sheldrick, 1997)'
_diffrn_ambient_temperature 294(2)
_diffrn_measured_fraction_theta_full 0.997
_diffrn_measured_fraction_theta_max 0.997
_diffrn_measurement_device_type 'Bruker SMART CCD area detector'
_diffrn_measurement_method '\f and \w scans'
_diffrn_radiation_monochromator graphite
_diffrn_radiation_source 'fine-focus sealed tube'
_diffrn_radiation_type MoK\a
_diffrn_radiation_wavelength 0.71073
_diffrn_reflns_av_R_equivalents 0.0290
_diffrn_reflns_av_sigmaI/netI 0.0367
_diffrn_reflns_limit_h_max 13
_diffrn_reflns_limit_h_min -8
_diffrn_reflns_limit_k_max 8
_diffrn_reflns_limit_k_min -9
_diffrn_reflns_limit_l_max 22
_diffrn_reflns_limit_l_min -22
_diffrn_reflns_number 7928
_diffrn_reflns_theta_full 26.42
_diffrn_reflns_theta_max 26.42
_diffrn_reflns_theta_min 1.85
_diffrn_standards_decay_% 0
_diffrn_standards_number 0
_exptl_absorpt_coefficient_mu 0.411
_exptl_absorpt_correction_T_max 0.929
_exptl_absorpt_correction_T_min 0.910
_exptl_absorpt_correction_type multi-scan
_exptl_absorpt_process_details '(SADABS; Sheldrick, 1996)'
_exptl_crystal_colour yellow
_exptl_crystal_density_diffrn 1.464
_exptl_crystal_density_method 'not measured'
_exptl_crystal_description block
_exptl_crystal_F_000 656
_exptl_crystal_size_max 0.22
_exptl_crystal_size_mid 0.20
_exptl_crystal_size_min 0.18
_refine_diff_density_max 0.158
_refine_diff_density_min -0.274
_refine_ls_extinction_method none
_refine_ls_goodness_of_fit_ref 1.012
_refine_ls_hydrogen_treatment constr
_refine_ls_matrix_type full
_refine_ls_number_parameters 194
_refine_ls_number_reflns 2972
_refine_ls_number_restraints 0
_refine_ls_restrained_S_all 1.012
_refine_ls_R_factor_all 0.0799
_refine_ls_R_factor_gt 0.0408
_refine_ls_shift/su_max 0.001
_refine_ls_shift/su_mean 0.000
_refine_ls_structure_factor_coef Fsqd
_refine_ls_weighting_details 'calc w=1/[\s^2^(Fo^2^)+(0.0500P)^2^+0.2972P] where P=(Fo^2^+2Fc^2^)/3'
_refine_ls_weighting_scheme calc
_refine_ls_wR_factor_gt 0.0930
_refine_ls_wR_factor_ref 0.1127
_reflns_number_gt 1855
_reflns_number_total 2972
_reflns_threshold_expression I>2\s(I)
_cod_data_source_file bv6035.cif
_cod_data_source_block I
_cod_depositor_comments
;
The following automatic conversions were performed:
'_symmetry_cell_setting' value 'Monoclinic' changed to 'monoclinic'
according to '/home/saulius/struct/CIF-dictionaries/cif_core.dic'
dictionary named 'cif_core.dic' version 2.4.1 from 2010-06-29.

Automatic conversion script
Id: cif_fix_enum 1527 2010-12-29 10:47:43Z saulius 

The following automatic conversions were performed:

'_symmetry_cell_setting' value 'Monoclinic' changed to 'monoclinic'
according to /home/saulius/struct/CIF-dictionaries/cif_core.dic
dictionary named 'cif_core.dic' version 2.4.1 from 2010-06-29.

Automatic conversion script
Id: cif_fix_values 1715 2011-07-08 13:25:40Z adriana 
;
_cod_original_cell_volume 1450.6(5)
_cod_original_sg_symbol_Hall '-P 2yb c'
_cod_original_sg_symbol_H-M 'P 2(1)/c'
_cod_database_code 2206896
_cod_database_fobs_code 2206896

loop_
_symmetry_equiv_pos_as_xyz
'x, y, z'
'-x, y+1/2, -z+1/2'
'-x, -y, -z'
'x, -y-1/2, z-1/2'

loop_
_atom_site_label
_atom_site_fract_x
_atom_site_fract_y
_atom_site_fract_z
_atom_site_U_iso_or_equiv
_atom_site_adp_type
_atom_site_calc_flag
_atom_site_refinement_flags
_atom_site_occupancy
_atom_site_type_symbol
S1 0.49163(7) 0.24628(10) 0.08460(4) 0.0740(3) Uani d . 1 S
Cl1 0.92839(6) 0.28322(11) 0.52370(4) 0.0807(3) Uani d . 1 Cl
N1 0.43747(17) 0.3488(3) 0.26156(9) 0.0471(5) Uani d . 1 N
N2 0.35753(17) 0.3716(2) 0.19453(9) 0.0432(4) Uani d . 1 N
N3 0.17593(17) 0.4106(3) 0.12972(9) 0.0514(5) Uani d . 1 N
N4 0.2582(2) 0.3470(3) 0.08457(11) 0.0537(5) Uani d . 1 N
H4A 0.235(2) 0.345(3) 0.0380(14) 0.060(8) Uiso d . 1 H
N5 0.18102(16) 0.3565(2) 0.32196(9) 0.0435(4) Uani d . 1 N
N6 0.09677(18) 0.2247(3) 0.30803(10) 0.0573(5) Uani d . 1 N
N7 0.1991(2) 0.1986(3) 0.42552(11) 0.0656(6) Uani d . 1 N
C1 0.5480(2) 0.3908(3) 0.25843(13) 0.0504(6) Uani d . 1 C
H1 0.5702 0.4380 0.2137 0.061 Uiso calc R 1 H
C2 0.6395(2) 0.3657(3) 0.32412(12) 0.0460(5) Uani d . 1 C
C3 0.6126(2) 0.2829(3) 0.39062(13) 0.0514(6) Uani d . 1 C
H3 0.5338 0.2428 0.3933 0.062 Uiso calc R 1 H
C4 0.7002(2) 0.2601(3) 0.45168(14) 0.0536(6) Uani d . 1 C
H4 0.6816 0.2043 0.4956 0.064 Uiso calc R 1 H
C5 0.8169(2) 0.3209(3) 0.44742(13) 0.0534(6) Uani d . 1 C
C6 0.8461(2) 0.4038(3) 0.38286(14) 0.0587(6) Uani d . 1 C
H6 0.9248 0.4448 0.3807 0.070 Uiso calc R 1 H
C7 0.7571(2) 0.4250(3) 0.32145(13) 0.0540(6) Uani d . 1 C
H7 0.7764 0.4801 0.2775 0.065 Uiso calc R 1 H
C8 0.3702(2) 0.3211(3) 0.12057(12) 0.0493(6) Uani d . 1 C
C9 0.2391(2) 0.4213(3) 0.19627(11) 0.0414(5) Uani d . 1 C
C10 0.1940(2) 0.4942(3) 0.26547(10) 0.0475(6) Uani d . 1 C
H10A 0.2502 0.5853 0.2880 0.057 Uiso calc R 1 H
H10B 0.1158 0.5514 0.2508 0.057 Uiso calc R 1 H
C11 0.2410(2) 0.3384(4) 0.39150(12) 0.0566(6) Uani d . 1 C
H11 0.3033 0.4133 0.4131 0.068 Uiso calc R 1 H
C12 0.1116(3) 0.1355(4) 0.37213(14) 0.0676(7) Uani d . 1 C
H12 0.0649 0.0353 0.3803 0.081 Uiso calc R 1 H

loop_
_atom_site_aniso_label
_atom_site_aniso_U_11
_atom_site_aniso_U_22
_atom_site_aniso_U_33
_atom_site_aniso_U_12
_atom_site_aniso_U_13
_atom_site_aniso_U_23
S1 0.0968(6) 0.0698(5) 0.0658(4) 0.0040(4) 0.0490(4) -0.0056(3)
Cl1 0.0675(5) 0.0857(6) 0.0834(5) -0.0059(4) -0.0104(4) 0.0131(4)
N1 0.0543(12) 0.0504(12) 0.0377(10) 0.0030(9) 0.0097(9) 0.0007(8)
N2 0.0568(11) 0.0436(11) 0.0311(9) 0.0001(8) 0.0131(8) 0.0017(8)
N3 0.0688(13) 0.0563(12) 0.0298(9) -0.0025(10) 0.0099(9) 0.0015(8)
N4 0.0803(16) 0.0561(13) 0.0268(10) -0.0071(11) 0.0148(10) -0.0023(9)
N5 0.0493(11) 0.0558(12) 0.0265(8) 0.0033(9) 0.0095(7) 0.0008(8)
N6 0.0621(13) 0.0697(14) 0.0409(11) -0.0108(11) 0.0104(9) 0.0039(10)
N7 0.0759(15) 0.0864(16) 0.0354(10) 0.0034(12) 0.0110(10) 0.0150(11)
C1 0.0617(16) 0.0403(13) 0.0521(13) -0.0006(11) 0.0178(12) 0.0036(11)
C2 0.0474(13) 0.0390(12) 0.0535(13) 0.0029(10) 0.0131(11) -0.0020(10)
C3 0.0474(13) 0.0539(14) 0.0558(14) 0.0025(11) 0.0170(11) 0.0010(11)
C4 0.0553(15) 0.0550(15) 0.0533(14) 0.0071(12) 0.0170(12) 0.0014(12)
C5 0.0536(15) 0.0463(14) 0.0601(15) 0.0045(11) 0.0071(12) -0.0045(12)
C6 0.0490(15) 0.0518(15) 0.0772(18) -0.0067(12) 0.0161(13) -0.0011(13)
C7 0.0579(16) 0.0485(14) 0.0587(15) -0.0027(12) 0.0190(12) 0.0026(12)
C8 0.0759(17) 0.0412(13) 0.0352(11) -0.0072(12) 0.0232(12) 0.0005(10)
C9 0.0534(14) 0.0423(12) 0.0297(11) 0.0004(10) 0.0100(9) 0.0030(9)
C10 0.0629(15) 0.0480(13) 0.0334(11) 0.0074(11) 0.0132(10) 0.0034(10)
C11 0.0590(15) 0.0791(18) 0.0314(11) -0.0006(13) 0.0047(10) 0.0016(12)
C12 0.0824(19) 0.0733(19) 0.0500(15) -0.0109(15) 0.0190(14) 0.0105(14)

loop_
_atom_type_symbol
_atom_type_description
_atom_type_scat_dispersion_real
_atom_type_scat_dispersion_imag
_atom_type_scat_source
C C 0.0033 0.0016 'International Tables Vol C Tables 4.2.6.8 and 6.1.1.4'
H H 0.0000 0.0000 'International Tables Vol C Tables 4.2.6.8 and 6.1.1.4'
N N 0.0061 0.0033 'International Tables Vol C Tables 4.2.6.8 and 6.1.1.4'
Cl Cl 0.1484 0.1585 'International Tables Vol C Tables 4.2.6.8 and 6.1.1.4'
S S 0.1246 0.1234 'International Tables Vol C Tables 4.2.6.8 and 6.1.1.4'

loop_
_geom_angle_atom_site_label_1
_geom_angle_atom_site_label_2
_geom_angle_atom_site_label_3
_geom_angle
_geom_angle_publ_flag
C1 N1 N2 116.02(18) yes
C9 N2 C8 108.23(18) ?
C9 N2 N1 121.05(16) ?
C8 N2 N1 129.70(19) ?
C9 N3 N4 103.41(19) ?
C8 N4 N3 114.79(18) ?
C8 N4 H4A 128.6(17) ?
N3 N4 H4A 115.8(17) ?
C11 N5 N6 110.08(18) ?
C11 N5 C10 128.9(2) ?
N6 N5 C10 120.96(17) ?
C12 N6 N5 101.89(19) ?
C11 N7 C12 102.61(19) ?
N1 C1 C2 120.5(2) ?
N1 C1 H1 119.8 ?
C2 C1 H1 119.8 ?
C7 C2 C3 118.6(2) ?
C7 C2 C1 119.5(2) ?
C3 C2 C1 121.9(2) ?
C4 C3 C2 120.9(2) ?
C4 C3 H3 119.5 ?
C2 C3 H3 119.5 ?
C3 C4 C5 119.2(2) ?
C3 C4 H4 120.4 ?
C5 C4 H4 120.4 ?
C6 C5 C4 121.2(2) ?
C6 C5 Cl1 119.97(19) ?
C4 C5 Cl1 118.74(19) ?
C5 C6 C7 119.0(2) ?
C5 C6 H6 120.5 ?
C7 C6 H6 120.5 ?
C6 C7 C2 121.0(2) ?
C6 C7 H7 119.5 ?
C2 C7 H7 119.5 ?
N4 C8 N2 102.00(19) ?
N4 C8 S1 128.03(17) ?
N2 C8 S1 130.0(2) ?
N3 C9 N2 111.55(17) ?
N3 C9 C10 125.1(2) ?
N2 C9 C10 123.13(19) ?
N5 C10 C9 112.72(18) yes
N5 C10 H10A 109.0 ?
C9 C10 H10A 109.0 ?
N5 C10 H10B 109.0 ?
C9 C10 H10B 109.0 ?
H10A C10 H10B 107.8 ?
N7 C11 N5 110.0(2) ?
N7 C11 H11 125.0 ?
N5 C11 H11 125.0 ?
N6 C12 N7 115.4(2) ?
N6 C12 H12 122.3 ?
N7 C12 H12 122.3 ?

loop_
_geom_bond_atom_site_label_1
_geom_bond_atom_site_label_2
_geom_bond_distance
_geom_bond_publ_flag
S1 C8 1.662(2) yes
Cl1 C5 1.729(2) ?
N1 C1 1.273(3) ?
N1 N2 1.395(2) yes
N2 C9 1.369(3) ?
N2 C8 1.389(3) ?
N3 C9 1.292(2) ?
N3 N4 1.376(2) yes
N4 C8 1.332(3) ?
N4 H4A 0.83(2) ?
N5 C11 1.327(3) ?
N5 N6 1.354(3) yes
N5 C10 1.454(3) ?
N6 C12 1.308(3) ?
N7 C11 1.318(3) ?
N7 C12 1.347(3) ?
C1 C2 1.451(3) ?
C1 H1 0.9300 ?
C2 C7 1.384(3) ?
C2 C3 1.398(3) ?
C3 C4 1.365(3) ?
C3 H3 0.9300 ?
C4 C5 1.382(3) ?
C4 H4 0.9300 ?
C5 C6 1.377(3) ?
C6 C7 1.377(3) ?
C6 H6 0.9300 ?
C7 H7 0.9300 ?
C9 C10 1.488(3) ?
C10 H10A 0.9700 ?
C10 H10B 0.9700 ?
C11 H11 0.9300 ?
C12 H12 0.9300 ?

loop_
_geom_hbond_atom_site_label_D
_geom_hbond_atom_site_label_H
_geom_hbond_atom_site_label_A
_geom_hbond_site_symmetry_A
_geom_hbond_distance_DH
_geom_hbond_distance_HA
_geom_hbond_distance_DA
_geom_hbond_angle_DHA
N4 H4A N7 4_565 0.83(2) 2.01(3) 2.830(3) 169(2)
C4 H4 S1 4_566 0.93 2.82 3.517(2) 132.6
C1 H1 S1 . 0.93 2.74 3.246(2) 115.2

loop_
_geom_torsion_atom_site_label_1
_geom_torsion_atom_site_label_2
_geom_torsion_atom_site_label_3
_geom_torsion_atom_site_label_4
_geom_torsion
C1 N1 N2 C9 -146.3(2)
C1 N1 N2 C8 46.7(3)
C9 N3 N4 C8 -1.1(3)
C11 N5 N6 C12 0.6(3)
C10 N5 N6 C12 -177.9(2)
N2 N1 C1 C2 -177.58(18)
N1 C1 C2 C7 -175.0(2)
N1 C1 C2 C3 4.9(3)
C7 C2 C3 C4 -0.3(3)
C1 C2 C3 C4 179.8(2)
C2 C3 C4 C5 0.3(3)
C3 C4 C5 C6 0.0(3)
C3 C4 C5 Cl1 -177.45(17)
C4 C5 C6 C7 -0.4(4)
Cl1 C5 C6 C7 177.02(18)
C5 C6 C7 C2 0.5(3)
C3 C2 C7 C6 -0.1(3)
C1 C2 C7 C6 179.8(2)
N3 N4 C8 N2 0.3(2)
N3 N4 C8 S1 179.98(16)
C9 N2 C8 N4 0.6(2)
N1 N2 C8 N4 168.9(2)
C9 N2 C8 S1 -179.09(18)
N1 N2 C8 S1 -10.8(3)
N4 N3 C9 N2 1.4(2)
N4 N3 C9 C10 176.1(2)
C8 N2 C9 N3 -1.4(2)
N1 N2 C9 N3 -170.89(18)
C8 N2 C9 C10 -176.12(19)
N1 N2 C9 C10 14.4(3)
C11 N5 C10 C9 115.1(2)
N6 N5 C10 C9 -66.7(3)
N3 C9 C10 N5 111.2(2)
N2 C9 C10 N5 -74.8(3)
C12 N7 C11 N5 0.1(3)
N6 N5 C11 N7 -0.5(3)
C10 N5 C11 N7 177.9(2)
N5 N6 C12 N7 -0.6(3)
C11 N7 C12 N6 0.3(3)

loop_
_cod_related_entry_id
_cod_related_entry_database
_cod_related_entry_code
1 ChemSpider 21180279
